data_7209860
loop_
_publ_author_name
'Chen, Shui-Sheng'
'Qiao, Rui'
'Sheng, Liang-Quan'
'Zhao, Yue'
'Yang, Song'
'Chen, Ming-Ming'
'Liu, Zhao-Di'
'Wang, Dei-Hai'

_publ_section_title
;
 Cadmium(ii) and zinc(ii) complexes with rigid
 1-(1H-imidazol-4-yl)-3-(4H-tetrazol-5-yl)benzene and varied carboxylate
 ligands
;
_journal_issue 28
_journal_name_full CrystEngComm
_journal_page_first 5713
_journal_paper_doi 10.1039/c3ce40150b
_journal_volume 15
_journal_year 2013
_chemical_formula_moiety 'C45 H27 N18 O12 Zn3'
_chemical_formula_sum 'C45 H27 N18 O12 Zn3'
_chemical_formula_weight 1208.02
_chemical_name_systematic
;
?
;
_space_group_IT_number 14
_symmetry_cell_setting monoclinic
_symmetry_space_group_name_Hall '-P 2ybc'
_symmetry_space_group_name_H-M 'P 1 21/c 1'
_atom_sites_solution_hydrogens geom
_atom_sites_solution_primary direct
_atom_sites_solution_secondary difmap
_audit_creation_method SHELXL-97
_cell_angle_alpha 90.00
_cell_angle_beta 95.3120(10)
_cell_angle_gamma 90.00
_cell_formula_units_Z 4
_cell_length_a 12.8475(10)
_cell_length_b 19.5073(15)
_cell_length_c 17.9838(13)
_cell_measurement_reflns_used 5747
_cell_measurement_temperature 296(2)
_cell_measurement_theta_max 27.529
_cell_measurement_theta_min 2.274
_cell_volume 4487.7(6)
_computing_cell_refinement SMART
_computing_data_collection 'SMART (Bruker, 2000)'
_computing_data_reduction 'SAINT (Bruker, 2000)'
_computing_molecular_graphics SHELXTL
_computing_publication_material SHELXTL
_computing_structure_refinement SHELXTL
_computing_structure_solution 'SHELXTL (Bruker, 2000)'
_diffrn_ambient_temperature 296(2)
_diffrn_measured_fraction_theta_full 0.993
_diffrn_measured_fraction_theta_max 0.993
_diffrn_measurement_device_type 'Bruker Smart Apex CCD '
_diffrn_measurement_method 'phi and omega scans'
_diffrn_radiation_monochromator graphite
_diffrn_radiation_source 'fine-focus sealed tube'
_diffrn_radiation_type MoK\a
_diffrn_radiation_wavelength 0.71073
_diffrn_reflns_av_R_equivalents 0.0402
_diffrn_reflns_av_sigmaI/netI 0.0495
_diffrn_reflns_limit_h_max 16
_diffrn_reflns_limit_h_min -16
_diffrn_reflns_limit_k_max 24
_diffrn_reflns_limit_k_min -25
_diffrn_reflns_limit_l_max 22
_diffrn_reflns_limit_l_min -23
_diffrn_reflns_number 30159
_diffrn_reflns_theta_full 27.57
_diffrn_reflns_theta_max 27.57
_diffrn_reflns_theta_min 1.54
_exptl_absorpt_coefficient_mu 1.681
_exptl_absorpt_correction_T_max 0.7191
_exptl_absorpt_correction_T_min 0.6885
_exptl_absorpt_correction_type multi-scan
_exptl_absorpt_process_details 'SADABS; Bruker, 2000'
_exptl_crystal_colour colorless
_exptl_crystal_density_diffrn 1.788
_exptl_crystal_density_method 'not measured'
_exptl_crystal_description block
_exptl_crystal_F_000 2435
_exptl_crystal_size_max 0.24
_exptl_crystal_size_mid 0.22
_exptl_crystal_size_min 0.21
_refine_diff_density_max 0.819
_refine_diff_density_min -1.092
_refine_diff_density_rms 0.204
_refine_ls_extinction_method none
_refine_ls_goodness_of_fit_ref 1.037
_refine_ls_hydrogen_treatment constr
_refine_ls_matrix_type full
_refine_ls_number_parameters 703
_refine_ls_number_reflns 10320
_refine_ls_number_restraints 0
_refine_ls_restrained_S_all 1.037
_refine_ls_R_factor_all 0.0734
_refine_ls_R_factor_gt 0.0395
_refine_ls_shift/su_max 0.001
_refine_ls_shift/su_mean 0.000
_refine_ls_structure_factor_coef Fsqd
_refine_ls_weighting_details 'calc w=1/[\s^2^(Fo^2^)+(0.0778P)^2^+0.0000P] where P=(Fo^2^+2Fc^2^)/3'
_refine_ls_weighting_scheme calc
_refine_ls_wR_factor_gt 0.1080
_refine_ls_wR_factor_ref 0.1370
_reflns_number_gt 7093
_reflns_number_total 10320
_reflns_threshold_expression >2sigma(I)
_cod_data_source_file c3ce40150b.txt
_cod_data_source_block 6
_cod_depositor_comments
;
The following automatic conversions were performed:

'_symmetry_cell_setting' value 'Monoclinic' changed to 'monoclinic'
according to /home/saulius/struct/CIF-dictionaries/cif_core.dic
dictionary named 'cif_core.dic' version 2.4.2 from 2011-04-26.

Automatic conversion script
Id: cif_fix_values 1891 2012-01-12 08:04:46Z andrius 
;
_cod_original_sg_symbol_H-M 'P 21/c'
_cod_database_code 7209860

loop_
_symmetry_equiv_pos_as_xyz
'x, y, z'
'-x, y+1/2, -z+1/2'
'-x, -y, -z'
'x, -y-1/2, z-1/2'

loop_
_atom_site_label
_atom_site_type_symbol
_atom_site_fract_x
_atom_site_fract_y
_atom_site_fract_z
_atom_site_U_iso_or_equiv
_atom_site_adp_type
_atom_site_occupancy
_atom_site_symmetry_multiplicity
_atom_site_calc_flag
_atom_site_refinement_flags
Zn1 Zn 0.49655(3) 0.51086(2) 0.245271(19) 0.02045(11) Uani 1 1 d .
Zn2 Zn 0.82539(3) 0.49014(2) -0.30343(2) 0.02037(11) Uani 1 1 d .
Zn3 Zn 0.84687(3) 0.50887(2) 0.20194(2) 0.01967(11) Uani 1 1 d .
C1 C 0.4655(3) 0.66666(19) 0.15811(19) 0.0282(8) Uani 1 1 d .
H1 H 0.4219 0.6299 0.1660 0.034 Uiso 1 1 calc R
C2 C 0.4670(3) 0.6949(2) 0.0879(2) 0.0355(9) Uani 1 1 d .
H2 H 0.4249 0.6761 0.0483 0.043 Uiso 1 1 calc R
C3 C 0.5291(3) 0.75003(19) 0.0750(2) 0.0305(8) Uani 1 1 d .
H3 H 0.5284 0.7684 0.0272 0.037 Uiso 1 1 calc R
C4 C 0.5936(3) 0.77864(18) 0.13410(18) 0.0227(7) Uani 1 1 d .
C5 C 0.5935(3) 0.74990(17) 0.20504(18) 0.0232(7) Uani 1 1 d .
H5 H 0.6361 0.7683 0.2447 0.028 Uiso 1 1 calc R
C6 C 0.5305(3) 0.69419(17) 0.21699(17) 0.0219(7) Uani 1 1 d .
C7 C 0.5309(3) 0.66408(17) 0.29223(17) 0.0216(7) Uani 1 1 d .
C8 C 0.6569(3) 0.83928(18) 0.12371(17) 0.0241(7) Uani 1 1 d .
C9 C 0.7248(3) 0.87461(18) 0.17191(18) 0.0264(8) Uani 1 1 d .
H9 H 0.7463 0.8612 0.2205 0.032 Uiso 1 1 calc R
C10 C 0.7116(3) 0.9322(2) 0.06949(19) 0.0308(8) Uani 1 1 d .
H10 H 0.7204 0.9655 0.0336 0.037 Uiso 1 1 calc R
C11 C 0.7935(3) 0.25321(19) 0.3715(2) 0.0279(8) Uani 1 1 d .
H11 H 0.7958 0.2726 0.4188 0.034 Uiso 1 1 calc R
C12 C 0.8531(3) 0.1962(2) 0.35971(19) 0.0287(8) Uani 1 1 d .
H12 H 0.8948 0.1773 0.3995 0.034 Uiso 1 1 calc R
C13 C 0.8521(3) 0.16648(19) 0.28974(19) 0.0261(8) Uani 1 1 d .
H13 H 0.8934 0.1284 0.2823 0.031 Uiso 1 1 calc R
C14 C 0.7881(3) 0.19467(18) 0.23054(18) 0.0234(7) Uani 1 1 d .
C15 C 0.7281(3) 0.25176(18) 0.24204(19) 0.0265(8) Uani 1 1 d .
H15 H 0.6859 0.2704 0.2023 0.032 Uiso 1 1 calc R
C16 C 0.7298(3) 0.28195(18) 0.31278(18) 0.0242(7) Uani 1 1 d .
C17 C 0.7827(3) 0.16453(18) 0.15555(18) 0.0236(7) Uani 1 1 d .
C18 C 0.6647(3) 0.34267(18) 0.32166(18) 0.0253(7) Uani 1 1 d .
C19 C 0.5992(3) 0.37720(18) 0.27193(18) 0.0271(8) Uani 1 1 d .
H19 H 0.5839 0.3647 0.2222 0.032 Uiso 1 1 calc R
C20 C 0.5992(3) 0.4314(2) 0.37583(19) 0.0329(9) Uani 1 1 d .
H20 H 0.5856 0.4634 0.4120 0.039 Uiso 1 1 calc R
C21 C 1.1372(3) 0.24610(19) 0.1178(2) 0.0297(8) Uani 1 1 d .
H21 H 1.1384 0.2639 0.0700 0.036 Uiso 1 1 calc R
C22 C 1.1949(3) 0.18880(19) 0.13776(19) 0.0281(8) Uani 1 1 d .
H22 H 1.2345 0.1682 0.1032 0.034 Uiso 1 1 calc R
C23 C 1.1949(3) 0.16123(18) 0.20893(18) 0.0243(7) Uani 1 1 d .
H23 H 1.2341 0.1223 0.2223 0.029 Uiso 1 1 calc R
C24 C 1.1354(3) 0.19263(18) 0.25997(18) 0.0235(7) Uani 1 1 d .
C25 C 1.0774(3) 0.25073(18) 0.23999(18) 0.0255(8) Uani 1 1 d .
H25 H 1.0385 0.2717 0.2747 0.031 Uiso 1 1 calc R
C26 C 1.0768(3) 0.27806(18) 0.16832(18) 0.0235(7) Uani 1 1 d .
C27 C 1.1290(3) 0.16392(18) 0.33502(17) 0.0220(7) Uani 1 1 d .
C28 C 1.0158(3) 0.34007(18) 0.15051(18) 0.0245(7) Uani 1 1 d .
C29 C 0.9485(3) 0.37454(19) 0.19046(18) 0.0279(8) Uani 1 1 d .
H29 H 0.9275 0.3606 0.2362 0.033 Uiso 1 1 calc R
C30 C 0.9630(3) 0.43335(19) 0.09063(18) 0.0284(8) Uani 1 1 d .
H30 H 0.9555 0.4674 0.0543 0.034 Uiso 1 1 calc R
C31 C 0.7255(2) 0.44804(17) -0.05339(17) 0.0201(7) Uani 1 1 d .
H31 H 0.7561 0.4102 -0.0742 0.024 Uiso 1 1 calc R
C32 C 0.7074(2) 0.50673(16) -0.09613(17) 0.0177(6) Uani 1 1 d .
C33 C 0.6639(2) 0.56359(17) -0.06357(17) 0.0201(7) Uani 1 1 d .
C34 C 0.6394(2) 0.56059(17) 0.01033(17) 0.0203(7) Uani 1 1 d .
H34 H 0.6119 0.5991 0.0319 0.024 Uiso 1 1 calc R
C35 C 0.6551(2) 0.50132(16) 0.05199(16) 0.0174(6) Uani 1 1 d .
C36 C 0.6993(2) 0.44415(17) 0.02008(17) 0.0197(7) Uani 1 1 d .
C37 C 0.7057(3) 0.37743(18) 0.06095(17) 0.0240(7) Uani 1 1 d .
C38 C 0.6250(2) 0.50300(16) 0.13142(17) 0.0174(6) Uani 1 1 d .
C39 C 0.6416(3) 0.62683(19) -0.10859(18) 0.0270(8) Uani 1 1 d .
C40 C 0.7297(2) 0.50217(16) -0.17752(17) 0.0189(7) Uani 1 1 d .
C41 C 1.0415(2) 0.44346(17) -0.46218(17) 0.0202(7) Uani 1 1 d .
H41 H 1.0692 0.4052 -0.4367 0.024 Uiso 1 1 calc R
C42 C 1.0263(2) 0.50336(16) -0.42266(17) 0.0175(6) Uani 1 1 d .
C43 C 0.9840(2) 0.56058(17) -0.46089(17) 0.0197(7) Uani 1 1 d .
C44 C 0.9716(3) 0.62570(18) -0.42012(18) 0.0253(7) Uani 1 1 d .
C45 C 1.0523(3) 0.50006(16) -0.33872(17) 0.0196(7) Uani 1 1 d .
N1 N 0.5471(2) 0.69794(15) 0.35631(15) 0.0283(7) Uani 1 1 d .
H1A H 0.5574 0.7412 0.3621 0.034 Uiso 1 1 calc R
N2 N 0.5438(3) 0.65041(16) 0.41040(15) 0.0316(7) Uani 1 1 d .
N3 N 0.5268(3) 0.58975(16) 0.38083(15) 0.0313(7) Uani 1 1 d .
N4 N 0.5189(2) 0.59698(15) 0.30548(15) 0.0247(6) Uani 1 1 d .
N5 N 0.7571(2) 0.93307(15) 0.13817(15) 0.0241(6) Uani 1 1 d .
N6 N 0.6511(2) 0.87688(15) 0.05845(15) 0.0285(7) Uani 1 1 d .
H6 H 0.6145 0.8664 0.0175 0.034 Uiso 1 1 calc R
N7 N 0.7917(2) 0.09753(15) 0.14146(14) 0.0251(6) Uani 1 1 d .
N8 N 0.7780(3) 0.09055(16) 0.06591(16) 0.0331(7) Uani 1 1 d .
N9 N 0.7616(3) 0.15099(17) 0.03701(17) 0.0376(8) Uani 1 1 d .
N10 N 0.7641(3) 0.19835(16) 0.09186(16) 0.0348(8) Uani 1 1 d .
H10A H 0.7554 0.2418 0.0865 0.042 Uiso 1 1 calc R
N11 N 0.6617(3) 0.37795(16) 0.38792(16) 0.0337(7) Uani 1 1 d .
H11A H 0.6949 0.3670 0.4300 0.040 Uiso 1 1 calc R
N12 N 0.5583(2) 0.43350(15) 0.30507(15) 0.0258(6) Uani 1 1 d .
N13 N 1.1182(2) 0.19955(15) 0.39649(15) 0.0282(7) Uani 1 1 d .
H13A H 1.1166 0.2434 0.4007 0.034 Uiso 1 1 calc R
N14 N 1.1104(2) 0.15309(16) 0.45103(15) 0.0289(7) Uani 1 1 d .
N15 N 1.1150(2) 0.09162(15) 0.42389(15) 0.0279(7) Uani 1 1 d .
N16 N 1.1272(2) 0.09704(15) 0.35007(14) 0.0233(6) Uani 1 1 d .
N17 N 1.0225(2) 0.37795(15) 0.08672(15) 0.0286(7) Uani 1 1 d .
H17 H 1.0589 0.3676 0.0505 0.034 Uiso 1 1 calc R
N18 N 0.9159(2) 0.43370(15) 0.15284(15) 0.0242(6) Uani 1 1 d .
O1 O 0.69295(18) 0.50643(13) 0.18614(13) 0.0281(6) Uani 1 1 d .
O2 O 0.52929(18) 0.50592(13) 0.13994(13) 0.0281(6) Uani 1 1 d .
O3 O 0.6541(3) 0.36650(15) 0.11233(15) 0.0500(8) Uani 1 1 d .
O4 O 0.7688(2) 0.33142(13) 0.03513(13) 0.0313(6) Uani 1 1 d .
O5 O 0.82205(18) 0.50645(13) -0.19303(13) 0.0288(6) Uani 1 1 d .
O6 O 0.65798(18) 0.48708(14) -0.22702(13) 0.0297(6) Uani 1 1 d .
O7 O 0.6611(4) 0.63102(18) -0.17176(17) 0.0907(16) Uani 1 1 d .
O8 O 0.5987(3) 0.67705(15) -0.07492(14) 0.0490(8) Uani 1 1 d .
O9 O 1.14596(18) 0.50163(13) -0.31310(12) 0.0254(5) Uani 1 1 d .
O10 O 0.98009(18) 0.49096(13) -0.29675(13) 0.0279(6) Uani 1 1 d .
O11 O 1.0143(2) 0.63589(14) -0.35879(14) 0.0446(8) Uani 1 1 d .
O12 O 0.9092(2) 0.67109(13) -0.45643(13) 0.0384(7) Uani 1 1 d .

loop_
_atom_site_aniso_label
_atom_site_aniso_U_11
_atom_site_aniso_U_22
_atom_site_aniso_U_33
_atom_site_aniso_U_23
_atom_site_aniso_U_13
_atom_site_aniso_U_12
Zn1 0.0265(2) 0.0202(2) 0.01462(19) -0.00116(15) 0.00163(15) 0.00024(16)
Zn2 0.0275(2) 0.0188(2) 0.01477(19) -0.00128(14) 0.00183(15) 0.00023(15)
Zn3 0.0261(2) 0.0189(2) 0.01392(19) 0.00092(14) 0.00169(14) -0.00008(15)
C1 0.0365(19) 0.0208(19) 0.0267(18) 0.0020(14) -0.0011(15) -0.0082(15)
C2 0.049(2) 0.031(2) 0.0236(19) -0.0020(16) -0.0099(16) -0.0118(18)
C3 0.046(2) 0.027(2) 0.0168(17) 0.0011(14) -0.0018(15) -0.0045(16)
C4 0.0305(17) 0.0179(18) 0.0195(16) -0.0021(13) 0.0017(13) 0.0023(14)
C5 0.0309(18) 0.0212(19) 0.0169(16) -0.0019(13) -0.0012(13) -0.0031(14)
C6 0.0303(17) 0.0198(18) 0.0155(15) 0.0000(13) 0.0022(13) 0.0008(14)
C7 0.0294(17) 0.0175(18) 0.0175(16) -0.0002(13) 0.0002(13) -0.0009(14)
C8 0.0335(18) 0.0236(19) 0.0155(16) 0.0003(13) 0.0026(13) -0.0005(15)
C9 0.0379(19) 0.025(2) 0.0160(16) 0.0013(14) 0.0007(14) -0.0057(15)
C10 0.045(2) 0.028(2) 0.0181(17) 0.0023(14) 0.0010(15) -0.0064(17)
C11 0.035(2) 0.030(2) 0.0178(17) -0.0017(14) -0.0005(14) -0.0015(16)
C12 0.0323(19) 0.030(2) 0.0222(18) 0.0034(15) -0.0042(14) 0.0000(16)
C13 0.0286(17) 0.023(2) 0.0258(18) 0.0016(14) -0.0013(14) 0.0033(14)
C14 0.0326(18) 0.0198(18) 0.0178(16) 0.0012(13) 0.0022(13) -0.0003(14)
C15 0.039(2) 0.021(2) 0.0181(17) 0.0027(13) -0.0009(15) 0.0021(15)
C16 0.0330(18) 0.0215(19) 0.0180(16) 0.0011(13) 0.0025(13) -0.0012(14)
C17 0.0336(18) 0.0182(18) 0.0186(16) 0.0023(13) 0.0010(13) 0.0004(14)
C18 0.0371(19) 0.0198(19) 0.0189(16) 0.0001(14) 0.0020(14) 0.0019(15)
C19 0.040(2) 0.025(2) 0.0170(16) -0.0017(14) 0.0045(14) 0.0033(16)
C20 0.050(2) 0.028(2) 0.0199(18) -0.0034(15) 0.0021(16) 0.0106(18)
C21 0.043(2) 0.028(2) 0.0195(18) 0.0012(14) 0.0087(15) 0.0019(16)
C22 0.0334(18) 0.029(2) 0.0232(18) -0.0047(15) 0.0096(14) 0.0031(16)
C23 0.0276(17) 0.0194(19) 0.0265(18) 0.0001(14) 0.0056(14) 0.0019(14)
C24 0.0347(18) 0.0181(18) 0.0175(16) 0.0002(13) 0.0010(13) 0.0000(14)
C25 0.0351(19) 0.0218(19) 0.0203(18) -0.0023(14) 0.0071(14) 0.0039(14)
C26 0.0331(18) 0.0167(18) 0.0212(17) -0.0017(13) 0.0060(14) 0.0008(14)
C27 0.0267(16) 0.0210(19) 0.0190(16) -0.0009(13) 0.0049(13) 0.0027(14)
C28 0.0343(18) 0.0230(19) 0.0164(16) 0.0029(13) 0.0036(13) 0.0002(15)
C29 0.043(2) 0.024(2) 0.0164(16) 0.0045(14) 0.0018(14) 0.0016(16)
C30 0.041(2) 0.025(2) 0.0196(17) 0.0054(14) 0.0060(14) 0.0045(16)
C31 0.0250(16) 0.0189(18) 0.0164(15) -0.0022(12) 0.0011(12) 0.0024(13)
C32 0.0204(14) 0.0193(18) 0.0133(15) -0.0007(12) 0.0014(11) -0.0014(12)
C33 0.0243(16) 0.0206(18) 0.0152(15) 0.0037(12) 0.0008(12) -0.0005(13)
C34 0.0243(16) 0.0195(18) 0.0178(16) 0.0005(13) 0.0057(12) 0.0020(13)
C35 0.0198(15) 0.0206(18) 0.0118(14) -0.0004(12) 0.0012(11) -0.0022(12)
C36 0.0238(16) 0.0185(18) 0.0165(15) 0.0004(13) 0.0002(12) 0.0003(13)
C37 0.0374(19) 0.0189(19) 0.0150(15) -0.0005(13) -0.0013(14) -0.0026(15)
C38 0.0251(15) 0.0146(17) 0.0125(14) 0.0024(11) 0.0019(12) -0.0005(12)
C39 0.041(2) 0.0207(19) 0.0196(17) 0.0015(14) 0.0046(14) 0.0046(15)
C40 0.0224(15) 0.0181(18) 0.0169(15) 0.0016(12) 0.0050(12) 0.0029(13)
C41 0.0295(17) 0.0162(17) 0.0145(15) 0.0006(12) 0.0001(12) 0.0058(13)
C42 0.0207(15) 0.0193(18) 0.0120(14) -0.0007(12) -0.0005(11) -0.0014(12)
C43 0.0273(16) 0.0168(17) 0.0148(15) -0.0026(12) 0.0016(12) 0.0007(13)
C44 0.0376(19) 0.0218(19) 0.0165(16) 0.0006(13) 0.0035(14) -0.0005(15)
C45 0.0290(17) 0.0168(17) 0.0126(15) -0.0005(12) 0.0007(12) 0.0033(13)
N1 0.0444(18) 0.0176(16) 0.0224(15) -0.0020(12) -0.0004(13) -0.0057(13)
N2 0.0490(19) 0.0272(18) 0.0180(14) -0.0011(12) -0.0007(13) -0.0028(15)
N3 0.0513(19) 0.0261(18) 0.0162(14) -0.0004(12) 0.0016(13) -0.0047(14)
N4 0.0367(16) 0.0195(16) 0.0179(14) 0.0009(11) 0.0018(12) -0.0034(13)
N5 0.0349(16) 0.0186(16) 0.0187(14) 0.0010(11) 0.0025(12) -0.0022(12)
N6 0.0412(17) 0.0252(17) 0.0180(14) 0.0034(12) -0.0035(12) -0.0086(14)
N7 0.0382(16) 0.0217(16) 0.0152(13) 0.0019(11) 0.0016(12) 0.0030(13)
N8 0.057(2) 0.0220(17) 0.0199(15) 0.0011(12) 0.0007(14) 0.0017(15)
N9 0.066(2) 0.0239(19) 0.0217(16) 0.0029(13) -0.0024(15) 0.0044(16)
N10 0.064(2) 0.0158(16) 0.0232(16) 0.0023(12) -0.0006(15) 0.0051(15)
N11 0.055(2) 0.0286(18) 0.0162(14) -0.0013(12) -0.0038(13) 0.0092(15)
N12 0.0361(16) 0.0221(17) 0.0200(14) -0.0014(11) 0.0055(12) 0.0007(13)
N13 0.0469(18) 0.0148(15) 0.0234(15) 0.0002(12) 0.0064(13) 0.0048(13)
N14 0.0413(17) 0.0267(18) 0.0194(15) -0.0002(12) 0.0068(13) 0.0033(14)
N15 0.0438(17) 0.0221(17) 0.0184(14) -0.0019(12) 0.0062(12) 0.0021(13)
N16 0.0350(15) 0.0200(16) 0.0150(13) 0.0014(11) 0.0023(11) 0.0009(12)
N17 0.0414(17) 0.0254(17) 0.0204(15) 0.0035(12) 0.0101(13) 0.0068(14)
N18 0.0340(15) 0.0222(16) 0.0163(13) -0.0015(11) 0.0021(11) 0.0017(12)
O1 0.0249(12) 0.0442(17) 0.0144(11) 0.0019(10) -0.0022(9) -0.0012(11)
O2 0.0215(11) 0.0457(17) 0.0174(12) 0.0000(10) 0.0034(9) 0.0010(11)
O3 0.087(2) 0.0306(17) 0.0378(16) 0.0146(13) 0.0347(16) 0.0133(16)
O4 0.0475(15) 0.0207(14) 0.0263(13) 0.0019(10) 0.0061(11) 0.0099(11)
O5 0.0255(12) 0.0449(17) 0.0167(12) -0.0019(10) 0.0055(9) -0.0014(11)
O6 0.0239(12) 0.0473(17) 0.0179(12) -0.0032(11) 0.0023(9) -0.0043(11)
O7 0.200(5) 0.045(2) 0.0358(18) 0.0244(16) 0.060(2) 0.063(3)
O8 0.092(2) 0.0299(17) 0.0281(15) 0.0071(12) 0.0200(15) 0.0275(16)
O9 0.0236(12) 0.0379(16) 0.0141(11) 0.0012(10) -0.0016(9) 0.0015(10)
O10 0.0269(12) 0.0405(16) 0.0167(12) -0.0001(10) 0.0036(9) -0.0005(11)
O11 0.076(2) 0.0305(17) 0.0236(14) -0.0094(11) -0.0148(14) 0.0122(14)
O12 0.0667(19) 0.0244(15) 0.0225(13) -0.0026(11) -0.0045(12) 0.0177(13)

loop_
_atom_type_symbol
_atom_type_description
_atom_type_scat_dispersion_real
_atom_type_scat_dispersion_imag
_atom_type_scat_source
C C 0.0033 0.0016 'International Tables Vol C Tables 4.2.6.8 and 6.1.1.4'
H H 0.0000 0.0000 'International Tables Vol C Tables 4.2.6.8 and 6.1.1.4'
N N 0.0061 0.0033 'International Tables Vol C Tables 4.2.6.8 and 6.1.1.4'
O O 0.0106 0.0060 'International Tables Vol C Tables 4.2.6.8 and 6.1.1.4'
Zn Zn 0.2839 1.4301 'International Tables Vol C Tables 4.2.6.8 and 6.1.1.4'

loop_
_geom_angle_atom_site_label_1
_geom_angle_atom_site_label_2
_geom_angle_atom_site_label_3
_geom_angle
_geom_angle_site_symmetry_1
_geom_angle_site_symmetry_3
N12 Zn1 O2 111.92(11) . .
N12 Zn1 O6 116.81(11) . 3_665
O2 Zn1 O6 98.09(10) . 3_665
N12 Zn1 N4 108.41(12) . .
O2 Zn1 N4 121.66(11) . .
O6 Zn1 N4 99.40(11) 3_665 .
O10 Zn2 N5 114.68(11) . 4_575
O10 Zn2 N7 101.91(11) . 4_565
N5 Zn2 N7 108.51(12) 4_575 4_565
O10 Zn2 O5 92.97(9) . .
N5 Zn2 O5 110.68(11) 4_575 .
N7 Zn2 O5 126.79(11) 4_565 .
N18 Zn3 O1 113.92(11) . .
N18 Zn3 N16 109.27(11) . 2_755
O1 Zn3 N16 99.28(11) . 2_755
N18 Zn3 O9 113.02(11) . 3_765
O1 Zn3 O9 95.40(9) . 3_765
N16 Zn3 O9 124.08(10) 2_755 3_765
C2 C1 C6 118.9(3) . .
C2 C1 H1 120.5 . .
C6 C1 H1 120.5 . .
C3 C2 C1 121.7(3) . .
C3 C2 H2 119.2 . .
C1 C2 H2 119.2 . .
C2 C3 C4 119.8(3) . .
C2 C3 H3 120.1 . .
C4 C3 H3 120.1 . .
C5 C4 C3 118.9(3) . .
C5 C4 C8 119.5(3) . .
C3 C4 C8 121.6(3) . .
C6 C5 C4 120.5(3) . .
C6 C5 H5 119.7 . .
C4 C5 H5 119.7 . .
C5 C6 C1 120.2(3) . .
C5 C6 C7 120.2(3) . .
C1 C6 C7 119.6(3) . .
N1 C7 N4 110.0(3) . .
N1 C7 C6 125.8(3) . .
N4 C7 C6 124.1(3) . .
C9 C8 N6 104.7(3) . .
C9 C8 C4 131.5(3) . .
N6 C8 C4 123.6(3) . .
C8 C9 N5 110.0(3) . .
C8 C9 H9 125.0 . .
N5 C9 H9 125.0 . .
N5 C10 N6 110.6(3) . .
N5 C10 H10 124.7 . .
N6 C10 H10 124.7 . .
C12 C11 C16 120.3(3) . .
C12 C11 H11 119.8 . .
C16 C11 H11 119.8 . .
C11 C12 C13 121.2(3) . .
C11 C12 H12 119.4 . .
C13 C12 H12 119.4 . .
C12 C13 C14 118.9(3) . .
C12 C13 H13 120.5 . .
C14 C13 H13 120.5 . .
C15 C14 C13 120.1(3) . .
C15 C14 C17 118.8(3) . .
C13 C14 C17 121.2(3) . .
C14 C15 C16 120.9(3) . .
C14 C15 H15 119.6 . .
C16 C15 H15 119.6 . .
C11 C16 C15 118.6(3) . .
C11 C16 C18 122.9(3) . .
C15 C16 C18 118.5(3) . .
N10 C17 N7 109.5(3) . .
N10 C17 C14 125.8(3) . .
N7 C17 C14 124.6(3) . .
C19 C18 N11 105.0(3) . .
C19 C18 C16 131.1(3) . .
N11 C18 C16 123.9(3) . .
C18 C19 N12 110.5(3) . .
C18 C19 H19 124.7 . .
N12 C19 H19 124.7 . .
N11 C20 N12 111.2(3) . .
N11 C20 H20 124.4 . .
N12 C20 H20 124.4 . .
C22 C21 C26 121.0(3) . .
C22 C21 H21 119.5 . .
C26 C21 H21 119.5 . .
C21 C22 C23 120.7(3) . .
C21 C22 H22 119.6 . .
C23 C22 H22 119.6 . .
C22 C23 C24 119.0(3) . .
C22 C23 H23 120.5 . .
C24 C23 H23 120.5 . .
C25 C24 C23 120.3(3) . .
C25 C24 C27 118.4(3) . .
C23 C24 C27 121.3(3) . .
C24 C25 C26 120.6(3) . .
C24 C25 H25 119.7 . .
C26 C25 H25 119.7 . .
C25 C26 C21 118.3(3) . .
C25 C26 C28 118.5(3) . .
C21 C26 C28 123.2(3) . .
N13 C27 N16 109.8(3) . .
N13 C27 C24 125.8(3) . .
N16 C27 C24 124.2(3) . .
C29 C28 N17 105.6(3) . .
C29 C28 C26 130.6(3) . .
N17 C28 C26 123.7(3) . .
C28 C29 N18 109.6(3) . .
C28 C29 H29 125.2 . .
N18 C29 H29 125.2 . .
N18 C30 N17 111.1(3) . .
N18 C30 H30 124.5 . .
N17 C30 H30 124.5 . .
C32 C31 C36 121.8(3) . .
C32 C31 H31 119.1 . .
C36 C31 H31 119.1 . .
C31 C32 C33 118.5(3) . .
C31 C32 C40 116.6(3) . .
C33 C32 C40 124.7(3) . .
C32 C33 C34 120.1(3) . .
C32 C33 C39 119.7(3) . .
C34 C33 C39 120.2(3) . .
C35 C34 C33 121.1(3) . .
C35 C34 H34 119.4 . .
C33 C34 H34 119.4 . .
C34 C35 C36 119.3(3) . .
C34 C35 C38 117.1(3) . .
C36 C35 C38 123.6(3) . .
C31 C36 C35 119.2(3) . .
C31 C36 C37 120.4(3) . .
C35 C36 C37 119.9(3) . .
O3 C37 O4 123.2(3) . .
O3 C37 C36 121.5(3) . .
O4 C37 C36 115.2(3) . .
O2 C38 O1 121.3(3) . .
O2 C38 C35 117.1(3) . .
O1 C38 C35 121.4(3) . .
O7 C39 O8 121.9(3) . .
O7 C39 C33 122.0(3) . .
O8 C39 C33 116.1(3) . .
O5 C40 O6 120.5(3) . .
O5 C40 C32 118.7(3) . .
O6 C40 C32 120.4(3) . .
C42 C41 C43 121.6(3) . 3_764
C42 C41 H41 119.2 . .
C43 C41 H41 119.2 3_764 .
C41 C42 C43 119.2(3) . .
C41 C42 C45 116.4(3) . .
C43 C42 C45 124.4(3) . .
C41 C43 C42 119.3(3) 3_764 .
C41 C43 C44 120.9(3) 3_764 .
C42 C43 C44 119.8(3) . .
O11 C44 O12 123.1(3) . .
O11 C44 C43 122.3(3) . .
O12 C44 C43 114.6(3) . .
O9 C45 O10 121.3(3) . .
O9 C45 C42 118.8(3) . .
O10 C45 C42 119.7(3) . .
C7 N1 N2 105.7(3) . .
C7 N1 H1A 127.1 . .
N2 N1 H1A 127.1 . .
N3 N2 N1 110.2(3) . .
N2 N3 N4 107.8(3) . .
C7 N4 N3 106.2(3) . .
C7 N4 Zn1 137.3(2) . .
N3 N4 Zn1 116.5(2) . .
C10 N5 C9 106.1(3) . .
C10 N5 Zn2 129.9(2) . 4_576
C9 N5 Zn2 121.9(2) . 4_576
C10 N6 C8 108.6(3) . .
C10 N6 H6 125.7 . .
C8 N6 H6 125.7 . .
C17 N7 N8 106.3(3) . .
C17 N7 Zn2 139.3(2) . 4_566
N8 N7 Zn2 114.2(2) . 4_566
N9 N8 N7 108.1(3) . .
N8 N9 N10 109.7(3) . .
C17 N10 N9 106.3(3) . .
C17 N10 H10A 126.8 . .
N9 N10 H10A 126.8 . .
C20 N11 C18 108.4(3) . .
C20 N11 H11A 125.8 . .
C18 N11 H11A 125.8 . .
C20 N12 C19 104.8(3) . .
C20 N12 Zn1 130.3(3) . .
C19 N12 Zn1 121.6(2) . .
C27 N13 N14 106.0(3) . .
C27 N13 H13A 127.0 . .
N14 N13 H13A 127.0 . .
N15 N14 N13 109.8(3) . .
N14 N15 N16 108.0(3) . .
C27 N16 N15 106.3(3) . .
C27 N16 Zn3 137.7(2) . 2_745
N15 N16 Zn3 115.5(2) . 2_745
C30 N17 C28 108.2(3) . .
C30 N17 H17 125.9 . .
C28 N17 H17 125.9 . .
C30 N18 C29 105.6(3) . .
C30 N18 Zn3 130.2(2) . .
C29 N18 Zn3 122.1(2) . .
C38 O1 Zn3 136.8(2) . .
C38 O2 Zn1 114.6(2) . .
C40 O5 Zn2 108.5(2) . .
C40 O6 Zn1 140.4(2) . 3_665
C45 O9 Zn3 108.6(2) . 3_765
C45 O10 Zn2 139.0(2) . .

loop_
_geom_bond_atom_site_label_1
_geom_bond_atom_site_label_2
_geom_bond_distance
_geom_bond_site_symmetry_2
Zn1 N12 1.976(3) .
Zn1 O2 1.980(2) .
Zn1 O6 1.983(2) 3_665
Zn1 N4 2.005(3) .
Zn2 O10 1.980(2) .
Zn2 N5 1.986(3) 4_575
Zn2 N7 2.004(3) 4_565
Zn2 O5 2.015(2) .
Zn3 N18 1.965(3) .
Zn3 O1 1.972(2) .
Zn3 N16 2.000(3) 2_755
Zn3 O9 2.003(2) 3_765
C1 C2 1.380(5) .
C1 C6 1.394(5) .
C1 H1 0.9300 .
C2 C3 1.371(5) .
C2 H2 0.9300 .
C3 C4 1.402(5) .
C3 H3 0.9300 .
C4 C5 1.394(5) .
C4 C8 1.457(5) .
C5 C6 1.384(5) .
C5 H5 0.9300 .
C6 C7 1.475(4) .
C7 N1 1.328(4) .
C7 N4 1.342(4) .
C8 C9 1.359(5) .
C8 N6 1.380(4) .
C9 N5 1.374(4) .
C9 H9 0.9300 .
C10 N5 1.317(4) .
C10 N6 1.334(5) .
C10 H10 0.9300 .
C11 C12 1.378(5) .
C11 C16 1.392(5) .
C11 H11 0.9300 .
C12 C13 1.384(5) .
C12 H12 0.9300 .
C13 C14 1.397(5) .
C13 H13 0.9300 .
C14 C15 1.381(5) .
C14 C17 1.467(4) .
C15 C16 1.400(4) .
C15 H15 0.9300 .
C16 C18 1.467(5) .
C17 N10 1.324(4) .
C17 N7 1.338(4) .
C18 C19 1.350(5) .
C18 N11 1.380(4) .
C19 N12 1.377(4) .
C19 H19 0.9300 .
C20 N11 1.321(5) .
C20 N12 1.332(4) .
C20 H20 0.9300 .
C21 C22 1.370(5) .
C21 C26 1.395(5) .
C21 H21 0.9300 .
C22 C23 1.388(5) .
C22 H22 0.9300 .
C23 C24 1.390(5) .
C23 H23 0.9300 .
C24 C25 1.385(5) .
C24 C27 1.471(4) .
C25 C26 1.394(4) .
C25 H25 0.9300 .
C26 C28 1.460(5) .
C27 N13 1.324(4) .
C27 N16 1.333(4) .
C28 C29 1.353(5) .
C28 N17 1.374(4) .
C29 N18 1.383(4) .
C29 H29 0.9300 .
C30 N18 1.320(4) .
C30 N17 1.329(4) .
C30 H30 0.9300 .
C31 C32 1.387(4) .
C31 C36 1.396(4) .
C31 H31 0.9300 .
C32 C33 1.395(4) .
C32 C40 1.520(4) .
C33 C34 1.395(4) .
C33 C39 1.489(5) .
C34 C35 1.382(4) .
C34 H34 0.9300 .
C35 C36 1.398(4) .
C35 C38 1.515(4) .
C36 C37 1.493(5) .
C37 O3 1.205(4) .
C37 O4 1.323(4) .
C38 O2 1.254(4) .
C38 O1 1.255(4) .
C39 O7 1.189(4) .
C39 O8 1.301(4) .
C40 O5 1.247(4) .
C40 O6 1.255(4) .
C41 C42 1.391(4) .
C41 C43 1.394(4) 3_764
C41 H41 0.9300 .
C42 C43 1.395(4) .
C42 C45 1.517(4) .
C43 C41 1.394(4) 3_764
C43 C44 1.482(5) .
C44 O11 1.202(4) .
C44 O12 1.325(4) .
C45 O9 1.249(4) .
C45 O10 1.261(4) .
N1 N2 1.347(4) .
N1 H1A 0.8600 .
N2 N3 1.307(4) .
N3 N4 1.357(4) .
N5 Zn2 1.986(3) 4_576
N6 H6 0.8600 .
N7 N8 1.361(4) .
N7 Zn2 2.004(3) 4_566
N8 N9 1.298(4) .
N9 N10 1.350(4) .
N10 H10A 0.8600 .
N11 H11A 0.8600 .
N13 N14 1.346(4) .
N13 H13A 0.8600 .
N14 N15 1.298(4) .
N15 N16 1.355(4) .
N16 Zn3 2.000(3) 2_745
N17 H17 0.8600 .
O6 Zn1 1.983(2) 3_665
O9 Zn3 2.003(2) 3_765

loop_
_geom_torsion_atom_site_label_1
_geom_torsion_atom_site_label_2
_geom_torsion_atom_site_label_3
_geom_torsion_atom_site_label_4
_geom_torsion
_geom_torsion_site_symmetry_1
_geom_torsion_site_symmetry_4
C6 C1 C2 C3 -1.3(6) . .
C1 C2 C3 C4 0.5(6) . .
C2 C3 C4 C5 0.3(6) . .
C2 C3 C4 C8 -176.9(4) . .
C3 C4 C5 C6 -0.2(5) . .
C8 C4 C5 C6 177.1(3) . .
C4 C5 C6 C1 -0.7(5) . .
C4 C5 C6 C7 180.0(3) . .
C2 C1 C6 C5 1.4(5) . .
C2 C1 C6 C7 -179.2(3) . .
C5 C6 C7 N1 31.6(5) . .
C1 C6 C7 N1 -147.7(4) . .
C5 C6 C7 N4 -145.6(3) . .
C1 C6 C7 N4 35.1(5) . .
C5 C4 C8 C9 3.7(6) . .
C3 C4 C8 C9 -179.1(4) . .
C5 C4 C8 N6 -170.6(3) . .
C3 C4 C8 N6 6.6(5) . .
N6 C8 C9 N5 1.8(4) . .
C4 C8 C9 N5 -173.3(3) . .
C16 C11 C12 C13 0.5(6) . .
C11 C12 C13 C14 -0.9(5) . .
C12 C13 C14 C15 0.8(5) . .
C12 C13 C14 C17 -179.0(3) . .
C13 C14 C15 C16 -0.3(5) . .
C17 C14 C15 C16 179.4(3) . .
C12 C11 C16 C15 -0.1(5) . .
C12 C11 C16 C18 -179.9(3) . .
C14 C15 C16 C11 0.0(5) . .
C14 C15 C16 C18 179.8(3) . .
C15 C14 C17 N10 30.6(5) . .
C13 C14 C17 N10 -149.7(4) . .
C15 C14 C17 N7 -146.5(4) . .
C13 C14 C17 N7 33.2(5) . .
C11 C16 C18 C19 179.9(4) . .
C15 C16 C18 C19 0.2(6) . .
C11 C16 C18 N11 1.5(6) . .
C15 C16 C18 N11 -178.3(3) . .
N11 C18 C19 N12 1.5(4) . .
C16 C18 C19 N12 -177.1(4) . .
C26 C21 C22 C23 -0.2(6) . .
C21 C22 C23 C24 0.0(5) . .
C22 C23 C24 C25 -0.3(5) . .
C22 C23 C24 C27 177.4(3) . .
C23 C24 C25 C26 0.8(5) . .
C27 C24 C25 C26 -176.9(3) . .
C24 C25 C26 C21 -1.0(5) . .
C24 C25 C26 C28 -178.9(3) . .
C22 C21 C26 C25 0.7(6) . .
C22 C21 C26 C28 178.5(3) . .
C25 C24 C27 N13 -34.8(5) . .
C23 C24 C27 N13 147.6(4) . .
C25 C24 C27 N16 141.3(3) . .
C23 C24 C27 N16 -36.4(5) . .
C25 C26 C28 C29 -7.2(6) . .
C21 C26 C28 C29 175.0(4) . .
C25 C26 C28 N17 168.9(3) . .
C21 C26 C28 N17 -8.9(6) . .
N17 C28 C29 N18 -1.4(4) . .
C26 C28 C29 N18 175.3(3) . .
C36 C31 C32 C33 1.5(5) . .
C36 C31 C32 C40 -174.2(3) . .
C31 C32 C33 C34 -0.2(5) . .
C40 C32 C33 C34 175.2(3) . .
C31 C32 C33 C39 -178.8(3) . .
C40 C32 C33 C39 -3.4(5) . .
C32 C33 C34 C35 -1.5(5) . .
C39 C33 C34 C35 177.1(3) . .
C33 C34 C35 C36 1.9(5) . .
C33 C34 C35 C38 -179.4(3) . .
C32 C31 C36 C35 -1.2(5) . .
C32 C31 C36 C37 171.3(3) . .
C34 C35 C36 C31 -0.5(5) . .
C38 C35 C36 C31 -179.2(3) . .
C34 C35 C36 C37 -173.0(3) . .
C38 C35 C36 C37 8.3(5) . .
C31 C36 C37 O3 -155.6(3) . .
C35 C36 C37 O3 16.8(5) . .
C31 C36 C37 O4 22.4(4) . .
C35 C36 C37 O4 -165.2(3) . .
C34 C35 C38 O2 69.7(4) . .
C36 C35 C38 O2 -111.7(4) . .
C34 C35 C38 O1 -105.2(4) . .
C36 C35 C38 O1 73.5(4) . .
C32 C33 C39 O7 -1.1(6) . .
C34 C33 C39 O7 -179.7(4) . .
C32 C33 C39 O8 178.3(3) . .
C34 C33 C39 O8 -0.2(5) . .
C31 C32 C40 O5 -78.9(4) . .
C33 C32 C40 O5 105.6(4) . .
C31 C32 C40 O6 93.5(4) . .
C33 C32 C40 O6 -81.9(4) . .
C43 C41 C42 C43 0.4(5) 3_764 .
C43 C41 C42 C45 177.2(3) 3_764 .
C41 C42 C43 C41 -0.4(5) . 3_764
C45 C42 C43 C41 -176.9(3) . 3_764
C41 C42 C43 C44 -177.3(3) . .
C45 C42 C43 C44 6.2(5) . .
C41 C43 C44 O11 -162.2(3) 3_764 .
C42 C43 C44 O11 14.7(5) . .
C41 C43 C44 O12 18.4(5) 3_764 .
C42 C43 C44 O12 -164.8(3) . .
C41 C42 C45 O9 76.7(4) . .
C43 C42 C45 O9 -106.8(4) . .
C41 C42 C45 O10 -98.4(4) . .
C43 C42 C45 O10 78.2(4) . .
N4 C7 N1 N2 -0.6(4) . .
C6 C7 N1 N2 -178.1(3) . .
C7 N1 N2 N3 0.3(4) . .
N1 N2 N3 N4 0.2(4) . .
N1 C7 N4 N3 0.7(4) . .
C6 C7 N4 N3 178.3(3) . .
N1 C7 N4 Zn1 -177.8(3) . .
C6 C7 N4 Zn1 -0.2(6) . .
N2 N3 N4 C7 -0.6(4) . .
N2 N3 N4 Zn1 178.3(2) . .
N12 Zn1 N4 C7 150.9(3) . .
O2 Zn1 N4 C7 19.0(4) . .
O6 Zn1 N4 C7 -86.7(4) 3_665 .
N12 Zn1 N4 N3 -27.5(3) . .
O2 Zn1 N4 N3 -159.4(2) . .
O6 Zn1 N4 N3 94.9(2) 3_665 .
N6 C10 N5 C9 1.0(4) . .
N6 C10 N5 Zn2 -162.7(3) . 4_576
C8 C9 N5 C10 -1.8(4) . .
C8 C9 N5 Zn2 163.5(2) . 4_576
N5 C10 N6 C8 0.2(4) . .
C9 C8 N6 C10 -1.2(4) . .
C4 C8 N6 C10 174.4(3) . .
N10 C17 N7 N8 0.0(4) . .
C14 C17 N7 N8 177.5(3) . .
N10 C17 N7 Zn2 175.9(3) . 4_566
C14 C17 N7 Zn2 -6.6(6) . 4_566
C17 N7 N8 N9 0.0(4) . .
Zn2 N7 N8 N9 -177.1(2) 4_566 .
N7 N8 N9 N10 0.0(4) . .
N7 C17 N10 N9 0.0(4) . .
C14 C17 N10 N9 -177.5(3) . .
N8 N9 N10 C17 0.0(4) . .
N12 C20 N11 C18 1.1(5) . .
C19 C18 N11 C20 -1.6(4) . .
C16 C18 N11 C20 177.2(4) . .
N11 C20 N12 C19 -0.1(4) . .
N11 C20 N12 Zn1 -159.3(3) . .
C18 C19 N12 C20 -0.9(4) . .
C18 C19 N12 Zn1 160.5(2) . .
O2 Zn1 N12 C20 143.8(3) . .
O6 Zn1 N12 C20 -104.3(3) 3_665 .
N4 Zn1 N12 C20 6.9(3) . .
O2 Zn1 N12 C19 -12.5(3) . .
O6 Zn1 N12 C19 99.5(3) 3_665 .
N4 Zn1 N12 C19 -149.4(3) . .
N16 C27 N13 N14 0.4(4) . .
C24 C27 N13 N14 176.9(3) . .
C27 N13 N14 N15 -0.6(4) . .
N13 N14 N15 N16 0.6(4) . .
N13 C27 N16 N15 0.0(4) . .
C24 C27 N16 N15 -176.6(3) . .
N13 C27 N16 Zn3 -171.3(3) . 2_745
C24 C27 N16 Zn3 12.1(6) . 2_745
N14 N15 N16 C27 -0.4(4) . .
N14 N15 N16 Zn3 173.2(2) . 2_745
N18 C30 N17 C28 -1.1(4) . .
C29 C28 N17 C30 1.5(4) . .
C26 C28 N17 C30 -175.5(3) . .
N17 C30 N18 C29 0.2(4) . .
N17 C30 N18 Zn3 163.7(2) . .
C28 C29 N18 C30 0.8(4) . .
C28 C29 N18 Zn3 -164.4(2) . .
O1 Zn3 N18 C30 102.2(3) . .
N16 Zn3 N18 C30 -7.8(3) 2_755 .
O9 Zn3 N18 C30 -150.3(3) 3_765 .
O1 Zn3 N18 C29 -96.6(3) . .
N16 Zn3 N18 C29 153.4(3) 2_755 .
O9 Zn3 N18 C29 10.9(3) 3_765 .
O2 C38 O1 Zn3 -176.3(2) . .
C35 C38 O1 Zn3 -1.7(5) . .
N18 Zn3 O1 C38 -52.8(4) . .
N16 Zn3 O1 C38 63.2(3) 2_755 .
O9 Zn3 O1 C38 -171.0(3) 3_765 .
O1 C38 O2 Zn1 -3.3(4) . .
C35 C38 O2 Zn1 -178.2(2) . .
N12 Zn1 O2 C38 -55.9(3) . .
O6 Zn1 O2 C38 -179.2(2) 3_665 .
N4 Zn1 O2 C38 74.5(3) . .
O6 C40 O5 Zn2 2.6(4) . .
C32 C40 O5 Zn2 175.0(2) . .
O10 Zn2 O5 C40 -173.8(2) . .
N5 Zn2 O5 C40 68.4(2) 4_575 .
N7 Zn2 O5 C40 -66.5(3) 4_565 .
O5 C40 O6 Zn1 -164.7(3) . 3_665
C32 C40 O6 Zn1 23.0(5) . 3_665
O10 C45 O9 Zn3 -1.9(4) . 3_765
C42 C45 O9 Zn3 -176.9(2) . 3_765
O9 C45 O10 Zn2 174.6(2) . .
C42 C45 O10 Zn2 -10.5(5) . .
N5 Zn2 O10 C45 -44.6(4) 4_575 .
N7 Zn2 O10 C45 72.4(3) 4_565 .
O5 Zn2 O10 C45 -159.0(3) . .
